data_4119977
loop_
_publ_author_name
'Alexander G. Tskhovrebov'
'Basile Vuichoud'
'Euro Solari'
'Rosario Scopelliti'
'Kay Severin'

_publ_section_title
;
 Adducts of Nitrous Oxide and N-Heterocyclic Carbenes: Syntheses,
 Structures, and Reactivity
;
_journal_name_full 'Journal of the American Chemical Society'
_journal_page_first 9486
_journal_page_last 9492
_journal_paper_doi 10.1021/ja4030287
_journal_volume 135
_journal_year 2013
_chemical_formula_moiety 'C9 H16 N4 O'
_chemical_formula_sum 'C9 H16 N4 O'
_chemical_formula_weight 196.26
_space_group_IT_number 14
_symmetry_cell_setting monoclinic
_symmetry_space_group_name_Hall '-P 2ybc'
_symmetry_space_group_name_H-M 'P 1 21/c 1'
_atom_sites_solution_hydrogens geom
_atom_sites_solution_primary direct
_atom_sites_solution_secondary difmap
_audit_creation_method SHELXL-97
_audit_update_record
;
2013-01-24 # Formatted by publCIF
;
_cell_angle_alpha 90.00
_cell_angle_beta 119.383(5)
_cell_angle_gamma 90.00
_cell_formula_units_Z 4
_cell_length_a 10.7327(8)
_cell_length_b 11.2343(7)
_cell_length_c 10.6356(7)
_cell_measurement_reflns_used 262
_cell_measurement_temperature 100(2)
_cell_measurement_theta_max 22
_cell_measurement_theta_min 3
_cell_volume 1117.41(14)
_computing_cell_refinement 'Dirax/lsq (Duisenberg & Schreurs, 1989-2000)'
_computing_data_collection 'Collect (Bruker AXS BV, 1997-2004)'
_computing_data_reduction 'EvalCCD (Duisenberg & Schreurs, 1990-2000)'
_computing_molecular_graphics 'Bruker SHELXTL'
_computing_publication_material 'Bruker SHELXTL'
_computing_structure_refinement 'SHELXL-97 (Sheldrick, 1997)'
_computing_structure_solution 'SHELXS-97 (Sheldrick, 1990)'
_diffrn_ambient_temperature 100(2)
_diffrn_measured_fraction_theta_full 0.998
_diffrn_measured_fraction_theta_max 0.998
_diffrn_measurement_device_type 'Bruker APEX II CCD'
_diffrn_measurement_method 'phi and omega scans'
_diffrn_radiation_monochromator graphite
_diffrn_radiation_source 'fine-focus sealed tube'
_diffrn_radiation_type MoK\a
_diffrn_radiation_wavelength 0.71073
_diffrn_reflns_av_R_equivalents 0.0305
_diffrn_reflns_av_sigmaI/netI 0.0151
_diffrn_reflns_limit_h_max 13
_diffrn_reflns_limit_h_min -13
_diffrn_reflns_limit_k_max 14
_diffrn_reflns_limit_k_min -13
_diffrn_reflns_limit_l_max 13
_diffrn_reflns_limit_l_min -13
_diffrn_reflns_number 21533
_diffrn_reflns_theta_full 27.51
_diffrn_reflns_theta_max 27.51
_diffrn_reflns_theta_min 3.63
_exptl_absorpt_coefficient_mu 0.080
_exptl_absorpt_correction_T_max 0.7456
_exptl_absorpt_correction_T_min 0.6447
_exptl_absorpt_correction_type multi-scan
_exptl_absorpt_process_details 'SADABS 2008, Bruker, AXS, 2008'
_exptl_crystal_colour yellow
_exptl_crystal_density_diffrn 1.167
_exptl_crystal_description prismatic
_exptl_crystal_F_000 424
_exptl_crystal_size_max 0.42
_exptl_crystal_size_mid 0.34
_exptl_crystal_size_min 0.27
_refine_diff_density_max 0.250
_refine_diff_density_min -0.286
_refine_diff_density_rms 0.044
_refine_ls_extinction_method none
_refine_ls_goodness_of_fit_ref 1.092
_refine_ls_hydrogen_treatment refall
_refine_ls_matrix_type full
_refine_ls_number_parameters 191
_refine_ls_number_reflns 2551
_refine_ls_number_restraints 0
_refine_ls_restrained_S_all 1.092
_refine_ls_R_factor_all 0.0389
_refine_ls_R_factor_gt 0.0336
_refine_ls_shift/su_max 0.000
_refine_ls_shift/su_mean 0.000
_refine_ls_structure_factor_coef Fsqd
_refine_ls_weighting_details 'calc w=1/[\s^2^(Fo^2^)+(0.0363P)^2^+0.3623P] where P=(Fo^2^+2Fc^2^)/3'
_refine_ls_weighting_scheme calc
_refine_ls_wR_factor_gt 0.0807
_refine_ls_wR_factor_ref 0.0847
_reflns_number_gt 2297
_reflns_number_total 2551
_reflns_threshold_expression >2sigma(I)
_cod_data_source_file ja4030287_si_005.cif
_cod_data_source_block bv1
_cod_original_cell_volume 1117.41(13)
_cod_original_sg_symbol_H-M 'P 21/c'
_cod_database_code 4119977

loop_
_symmetry_equiv_pos_as_xyz
'x, y, z'
'-x, y+1/2, -z+1/2'
'-x, -y, -z'
'x, -y-1/2, z-1/2'

loop_
_atom_site_label
_atom_site_type_symbol
_atom_site_fract_x
_atom_site_fract_y
_atom_site_fract_z
_atom_site_U_iso_or_equiv
_atom_site_adp_type
_atom_site_occupancy
_atom_site_symmetry_multiplicity
_atom_site_calc_flag
O1 O 0.78547(8) 0.07214(6) 0.81011(8) 0.02039(17) Uani 1 1 d
N1 N 0.89065(8) -0.25421(7) 0.72467(8) 0.01400(18) Uani 1 1 d
N2 N 0.68592(8) -0.24814(7) 0.52350(8) 0.01403(18) Uani 1 1 d
N3 N 0.71860(8) -0.09374(7) 0.69175(8) 0.01494(18) Uani 1 1 d
N4 N 0.82020(9) -0.01290(7) 0.75566(9) 0.01617(18) Uani 1 1 d
C1 C 0.76771(9) -0.19104(8) 0.65000(10) 0.01310(19) Uani 1 1 d
C2 C 0.88555(10) -0.35208(9) 0.64148(10) 0.0165(2) Uani 1 1 d
H2 H 0.9618(14) -0.4071(12) 0.6723(14) 0.024(3) Uiso 1 1 d
C3 C 0.75903(10) -0.34870(9) 0.51743(10) 0.0162(2) Uani 1 1 d
H3 H 0.7209(13) -0.3996(12) 0.4345(14) 0.024(3) Uiso 1 1 d
C4 C 1.00734(10) -0.23215(9) 0.87508(10) 0.0153(2) Uani 1 1 d
H4 H 0.9740(12) -0.1667(11) 0.9106(12) 0.014(3) Uiso 1 1 d
C5 C 1.14373(11) -0.19448(10) 0.87388(11) 0.0196(2) Uani 1 1 d
H5A H 1.1761(14) -0.2587(12) 0.8342(15) 0.027(3) Uiso 1 1 d
H5B H 1.2204(15) -0.1758(12) 0.9742(15) 0.030(3) Uiso 1 1 d
H5C H 1.1257(14) -0.1220(12) 0.8137(14) 0.025(3) Uiso 1 1 d
C6 C 1.02982(12) -0.34333(10) 0.96648(11) 0.0225(2) Uani 1 1 d
H6A H 0.9385(15) -0.3686(13) 0.9609(15) 0.033(4) Uiso 1 1 d
H6B H 1.1019(15) -0.3243(12) 1.0684(15) 0.031(4) Uiso 1 1 d
H6C H 1.0652(15) -0.4103(13) 0.9326(15) 0.032(4) Uiso 1 1 d
C7 C 0.54924(10) -0.19983(9) 0.40527(10) 0.0163(2) Uani 1 1 d
H7 H 0.5045(13) -0.1580(11) 0.4540(13) 0.019(3) Uiso 1 1 d
C8 C 0.45319(11) -0.30114(10) 0.31337(12) 0.0229(2) Uani 1 1 d
H8A H 0.4951(16) -0.3412(13) 0.2598(16) 0.032(4) Uiso 1 1 d
H8B H 0.3577(15) -0.2696(13) 0.2439(15) 0.031(4) Uiso 1 1 d
H8C H 0.4389(15) -0.3608(13) 0.3735(16) 0.031(4) Uiso 1 1 d
C9 C 0.58111(12) -0.11159(11) 0.31557(12) 0.0260(2) Uani 1 1 d
H9A H 0.6462(16) -0.0464(14) 0.3776(16) 0.039(4) Uiso 1 1 d
H9B H 0.4909(16) -0.0774(13) 0.2396(16) 0.034(4) Uiso 1 1 d
H9C H 0.6314(16) -0.1531(14) 0.2698(16) 0.039(4) Uiso 1 1 d

loop_
_atom_site_aniso_label
_atom_site_aniso_U_11
_atom_site_aniso_U_22
_atom_site_aniso_U_33
_atom_site_aniso_U_23
_atom_site_aniso_U_13
_atom_site_aniso_U_12
O1 0.0237(4) 0.0139(4) 0.0231(4) -0.0042(3) 0.0112(3) 0.0013(3)
N1 0.0132(4) 0.0143(4) 0.0134(4) -0.0001(3) 0.0057(3) 0.0016(3)
N2 0.0125(4) 0.0136(4) 0.0143(4) -0.0009(3) 0.0053(3) 0.0011(3)
N3 0.0139(4) 0.0137(4) 0.0165(4) -0.0016(3) 0.0069(3) 0.0006(3)
N4 0.0182(4) 0.0127(4) 0.0174(4) -0.0001(3) 0.0085(3) -0.0003(3)
C1 0.0126(4) 0.0135(4) 0.0139(4) 0.0006(3) 0.0070(3) -0.0007(3)
C2 0.0175(5) 0.0144(5) 0.0178(5) -0.0014(3) 0.0088(4) 0.0025(4)
C3 0.0164(4) 0.0145(5) 0.0181(4) -0.0023(4) 0.0088(4) 0.0015(3)
C4 0.0146(4) 0.0171(5) 0.0120(4) -0.0005(3) 0.0048(4) 0.0012(3)
C5 0.0165(5) 0.0230(5) 0.0182(5) -0.0036(4) 0.0077(4) -0.0028(4)
C6 0.0233(5) 0.0233(5) 0.0177(5) 0.0051(4) 0.0076(4) 0.0018(4)
C7 0.0116(4) 0.0168(5) 0.0166(4) -0.0009(4) 0.0038(4) 0.0028(3)
C8 0.0151(5) 0.0211(5) 0.0246(5) -0.0044(4) 0.0036(4) -0.0009(4)
C9 0.0198(5) 0.0246(6) 0.0269(5) 0.0094(4) 0.0063(4) 0.0030(4)

loop_
_atom_type_symbol
_atom_type_description
_atom_type_scat_dispersion_real
_atom_type_scat_dispersion_imag
_atom_type_scat_source
C C 0.0033 0.0016 'International Tables Vol C Tables 4.2.6.8 and 6.1.1.4'
H H 0.0000 0.0000 'International Tables Vol C Tables 4.2.6.8 and 6.1.1.4'
N N 0.0061 0.0033 'International Tables Vol C Tables 4.2.6.8 and 6.1.1.4'
O O 0.0106 0.0060 'International Tables Vol C Tables 4.2.6.8 and 6.1.1.4'

loop_
_geom_angle_atom_site_label_1
_geom_angle_atom_site_label_2
_geom_angle_atom_site_label_3
_geom_angle
C1 N1 C2 108.43(8)
C1 N1 C4 127.15(8)
C2 N1 C4 124.21(8)
C1 N2 C3 108.93(8)
C1 N2 C7 123.79(8)
C3 N2 C7 126.84(8)
N4 N3 C1 111.17(7)
O1 N4 N3 113.60(8)
N2 C1 N1 107.67(8)
N2 C1 N3 122.13(8)
N1 C1 N3 129.86(8)
C3 C2 N1 107.74(8)
C3 C2 H2 129.8(8)
N1 C2 H2 122.5(8)
C2 C3 N2 107.22(8)
C2 C3 H3 130.7(8)
N2 C3 H3 122.0(8)
N1 C4 C6 109.52(8)
N1 C4 C5 109.91(8)
C6 C4 C5 112.24(8)
N1 C4 H4 105.5(7)
C6 C4 H4 110.2(7)
C5 C4 H4 109.3(7)
C4 C5 H5A 110.0(8)
C4 C5 H5B 109.8(8)
H5A C5 H5B 109.5(11)
C4 C5 H5C 110.3(7)
H5A C5 H5C 108.8(11)
H5B C5 H5C 108.3(11)
C4 C6 H6A 110.6(8)
C4 C6 H6B 108.2(8)
H6A C6 H6B 110.0(12)
C4 C6 H6C 111.1(8)
H6A C6 H6C 107.8(12)
H6B C6 H6C 109.1(11)
N2 C7 C8 110.20(8)
N2 C7 C9 109.54(8)
C8 C7 C9 111.87(9)
N2 C7 H7 105.2(7)
C8 C7 H7 110.1(7)
C9 C7 H7 109.7(7)
C7 C8 H8A 110.7(8)
C7 C8 H8B 109.8(8)
H8A C8 H8B 109.2(12)
C7 C8 H8C 111.2(8)
H8A C8 H8C 108.8(11)
H8B C8 H8C 107.0(11)
C7 C9 H9A 111.1(8)
C7 C9 H9B 109.5(9)
H9A C9 H9B 110.0(12)
C7 C9 H9C 109.9(9)
H9A C9 H9C 107.0(12)
H9B C9 H9C 109.2(12)

loop_
_geom_bond_atom_site_label_1
_geom_bond_atom_site_label_2
_geom_bond_distance
O1 N4 1.2644(11)
N1 C1 1.3590(12)
N1 C2 1.3955(12)
N1 C4 1.4909(12)
N2 C1 1.3540(12)
N2 C3 1.3949(12)
N2 C7 1.4891(11)
N3 N4 1.3223(11)
N3 C1 1.3783(12)
C2 C3 1.3521(14)
C2 H2 0.947(13)
C3 H3 0.958(13)
C4 C6 1.5274(14)
C4 C5 1.5299(13)
C4 H4 0.972(12)
C5 H5A 0.982(14)
C5 H5B 0.999(14)
C5 H5C 0.994(14)
C6 H6A 0.994(15)
C6 H6B 0.998(14)
C6 H6C 0.987(15)
C7 C8 1.5246(14)
C7 C9 1.5264(15)
C7 H7 0.983(12)
C8 H8A 0.991(15)
C8 H8B 0.989(14)
C8 H8C 0.989(15)
C9 H9A 1.004(16)
C9 H9B 0.985(15)
C9 H9C 1.001(16)

loop_
_geom_torsion_atom_site_label_1
_geom_torsion_atom_site_label_2
_geom_torsion_atom_site_label_3
_geom_torsion_atom_site_label_4
_geom_torsion
C1 N3 N4 O1 -172.65(7)
C3 N2 C1 N1 -0.56(10)
C7 N2 C1 N1 -173.43(8)
C3 N2 C1 N3 -174.55(8)
C7 N2 C1 N3 12.58(14)
C2 N1 C1 N2 0.75(10)
C4 N1 C1 N2 -174.01(8)
C2 N1 C1 N3 174.12(9)
C4 N1 C1 N3 -0.64(16)
N4 N3 C1 N2 -140.95(9)
N4 N3 C1 N1 46.52(13)
C1 N1 C2 C3 -0.66(11)
C4 N1 C2 C3 174.29(8)
N1 C2 C3 N2 0.31(11)
C1 N2 C3 C2 0.15(11)
C7 N2 C3 C2 172.75(9)
C1 N1 C4 C6 122.35(10)
C2 N1 C4 C6 -51.63(12)
C1 N1 C4 C5 -113.90(10)
C2 N1 C4 C5 72.12(11)
C1 N2 C7 C8 -154.40(9)
C3 N2 C7 C8 34.03(13)
C1 N2 C7 C9 82.11(11)
C3 N2 C7 C9 -89.46(11)
